data_1570124
loop_
_publ_author_name
'Nakano, Kyohei'
'Leong, Iat Wai'
'Hashizume, Daisuke'
'Bulgarevich, Kirill'
'Takimiya, Kazuo'
'Nishiyama, Yusuke'
'Yamazaki, Toshio'
'Tajima, Keisuke'

_publ_section_title
;
 Synthesis of 3,3'-dihydroxy-2,2'-diindan-1,1'-dione derivatives for
 tautomeric organic semiconductors exhibiting intramolecular double proton
 transfer.
;
_journal_issue 43
_journal_name_full 'Chemical science'
_journal_page_first 12205
_journal_page_last 12218
_journal_paper_doi 10.1039/d3sc04125e
_journal_volume 14
_journal_year 2023
_chemical_formula_moiety 'C20 H14 O4'
_chemical_formula_sum 'C20 H14 O4'
_chemical_formula_weight 318.31
_space_group_crystal_system triclinic
_space_group_IT_number 2
_space_group_name_Hall '-P 1'
_space_group_name_H-M_alt 'P -1'
_atom_sites_solution_hydrogens mixed
_atom_sites_solution_primary dual-space
_atom_sites_solution_secondary difmap
_audit_creation_method SHELXL-2018/3
_audit_update_record
;
2022-11-02 deposited with the CCDC.	2023-10-16 downloaded from the CCDC.
;
_cell_angle_alpha 104.134(3)
_cell_angle_beta 97.329(4)
_cell_angle_gamma 100.536(3)
_cell_formula_units_Z 1
_cell_length_a 3.70624(19)
_cell_length_b 9.6097(3)
_cell_length_c 10.9769(4)
_cell_measurement_reflns_used 8330
_cell_measurement_temperature 90.00(10)
_cell_measurement_theta_max 29.5730
_cell_measurement_theta_min 1.9210
_cell_volume 366.59(3)
_computing_cell_refinement 'CrysAlisPro 1.171.41.93a (Rigaku OD, 2020)'
_computing_data_collection 'CrysAlisPro 1.171.42.57a (Rigaku OD, 2022)'
_computing_data_reduction 'CrysAlisPro 1.171.41.93a (Rigaku OD, 2020)'
_computing_molecular_graphics SHELXLE
_computing_publication_material 'SHELXL-2018/3 (Sheldrick, 2018)'
_computing_structure_refinement 'SHELXL-2018/3 (Sheldrick, 2018)'
_computing_structure_solution SHELXT-2018/2
_diffrn_ambient_temperature 90.00(10)
_diffrn_detector_area_resol_mean 10
_diffrn_measured_fraction_theta_full 0.999
_diffrn_measured_fraction_theta_max 0.899
_diffrn_measurement_device_type 'Rigaku AFC-11 with HyPix6000HE'
_diffrn_measurement_method \w-scan
_diffrn_radiation_type MoK\a
_diffrn_radiation_wavelength 0.71073
_diffrn_reflns_av_R_equivalents 0.0345
_diffrn_reflns_av_unetI/netI 0.0133
_diffrn_reflns_Laue_measured_fraction_full 0.999
_diffrn_reflns_Laue_measured_fraction_max 0.899
_diffrn_reflns_limit_h_max 5
_diffrn_reflns_limit_h_min -5
_diffrn_reflns_limit_k_max 13
_diffrn_reflns_limit_k_min -13
_diffrn_reflns_limit_l_max 14
_diffrn_reflns_limit_l_min -15
_diffrn_reflns_number 24415
_diffrn_reflns_point_group_measured_fraction_full 0.999
_diffrn_reflns_point_group_measured_fraction_max 0.899
_diffrn_reflns_theta_full 25.242
_diffrn_reflns_theta_max 29.925
_diffrn_reflns_theta_min 1.945
_diffrn_source 'Fine-focus rotating anode'
_exptl_absorpt_coefficient_mu 0.101
_exptl_absorpt_correction_T_max 1.000
_exptl_absorpt_correction_T_min 0.830
_exptl_absorpt_correction_type gaussian
_exptl_absorpt_process_details
;
 CrysAlisPro 1.171.41.93a (Rigaku Oxford Diffraction, 2020)
 Numerical absorption correction based on gaussian integration over
 a multifaceted crystal model
 Empirical absorption correction using spherical harmonics,
 implemented in SCALE3 ABSPACK scaling algorithm.
;
_exptl_crystal_colour 'dark red'
_exptl_crystal_density_diffrn 1.442
_exptl_crystal_description needle
_exptl_crystal_F_000 166
_exptl_crystal_size_max 0.470
_exptl_crystal_size_mid 0.027
_exptl_crystal_size_min 0.020
_refine_diff_density_max 0.383
_refine_diff_density_min -0.178
_refine_diff_density_rms 0.046
_refine_ls_extinction_method none
_refine_ls_goodness_of_fit_ref 1.114
_refine_ls_hydrogen_treatment mixed
_refine_ls_matrix_type full
_refine_ls_number_parameters 135
_refine_ls_number_reflns 1919
_refine_ls_number_restraints 0
_refine_ls_restrained_S_all 1.114
_refine_ls_R_factor_all 0.0566
_refine_ls_R_factor_gt 0.0492
_refine_ls_shift/su_max 0.001
_refine_ls_shift/su_mean 0.000
_refine_ls_structure_factor_coef Fsqd
_refine_ls_weighting_details 'w=1/[\s^2^(Fo^2^)+(0.0768P)^2^+0.1271P] where P=(Fo^2^+2Fc^2^)/3'
_refine_ls_weighting_scheme calc
_refine_ls_wR_factor_gt 0.1492
_refine_ls_wR_factor_ref 0.1533
_reflns_Friedel_coverage 0.000
_reflns_number_gt 1637
_reflns_number_total 1919
_reflns_threshold_expression 'I > 2\s(I)'
_cod_data_source_file d3sc04125e2.cif
_cod_data_source_block 2
_cod_depositor_comments
;
The following automatic conversions were performed:

data item '_exptl_absorpt_correction_type' value 'Gaussian' was
changed to 'gaussian' in accordance with the
/home/data/users/saulius/crontab/automatic-downloads/rss-feeds/RSC/lib/dictionaries/cif_core.dic
dictionary named 'cif_core.dic' version 2.4.2 last updated on
2011-04-26.

Automatic conversion script
Id: cif_fix_values 8170 2020-07-09 18:12:32Z antanas 

 Adding full bibliography for 1570123--1570129.cif.
;
_cod_database_code 1570124
_shelx_shelxl_version_number 2018/3
_shelx_space_group_comment
;
The symmetry employed for this shelxl refinement is uniquely defined
by the following loop, which should always be used as a source of
symmetry information in preference to the above space-group names.
They are only intended as comments.
;
_shelx_estimated_absorpt_t_min 0.954
_shelx_estimated_absorpt_t_max 0.998

loop_
_space_group_symop_operation_xyz
'x, y, z'
'-x, -y, -z'

loop_
_atom_site_label
_atom_site_type_symbol
_atom_site_fract_x
_atom_site_fract_y
_atom_site_fract_z
_atom_site_U_iso_or_equiv
_atom_site_adp_type
_atom_site_occupancy
_atom_site_site_symmetry_order
_atom_site_calc_flag
_atom_site_refinement_flags_posn
_atom_site_refinement_flags_adp
_atom_site_refinement_flags_occupancy
_atom_site_disorder_assembly
_atom_site_disorder_group
O1 O 0.5058(3) 0.78845(12) 0.57150(11) 0.0366(3) Uani 1 1 d . . . . .
H1 H 0.444(15) 0.760(6) 0.640(5) 0.055 Uiso 0.455(5) 1 d . U P . .
O2 O 0.6650(3) 0.36116(13) 0.27513(11) 0.0382(3) Uani 1 1 d . . . . .
H2 H 0.602(13) 0.310(5) 0.334(4) 0.057 Uiso 0.545(5) 1 d . U P . .
C1 C 0.5494(4) 0.54291(16) 0.45602(13) 0.0306(3) Uani 1 1 d . . . . .
C2 C 0.5699(4) 0.69823(17) 0.47598(14) 0.0329(3) Uani 1 1 d . . . . .
C3 C 0.6760(4) 0.74215(18) 0.36260(14) 0.0341(4) Uani 1 1 d . . . . .
C4 C 0.7243(4) 0.87554(19) 0.33478(16) 0.0390(4) Uani 1 1 d . . . . .
H4 H 0.681(6) 0.959(2) 0.397(2) 0.047(5) Uiso 1 1 d . . . . .
C7 C 0.8023(4) 0.6194(2) 0.15769(15) 0.0393(4) Uani 1 1 d . . . . .
H7 H 0.821(6) 0.530(2) 0.100(2) 0.047(5) Uiso 1 1 d . . . . .
C8 C 0.7175(4) 0.61536(18) 0.27532(15) 0.0343(4) Uani 1 1 d . . . . .
C9 C 0.6426(4) 0.49265(17) 0.33429(14) 0.0331(3) Uani 1 1 d . . . . .
C5 C 0.8127(5) 0.8807(2) 0.21490(17) 0.0426(4) Uani 0.545(5) 1 d . . P A 1
H5 H 0.847854 0.971686 0.193505 0.051 Uiso 0.545(5) 1 calc R U P A 1
C6 C 0.8497(5) 0.7549(2) 0.12714(16) 0.0425(4) Uani 0.545(5) 1 d . . P A 1
C10 C 0.9403(9) 0.7788(3) 0.0018(3) 0.0415(8) Uani 0.545(5) 1 d . . P A 1
H10A H 0.714953 0.741386 -0.064275 0.062 Uiso 0.545(5) 1 calc R U P A 1
H10B H 1.133410 0.726316 -0.023856 0.062 Uiso 0.545(5) 1 calc R U P A 1
H10C H 1.030869 0.884258 0.012455 0.062 Uiso 0.545(5) 1 calc R U P A 1
C5' C 0.8127(5) 0.8807(2) 0.21490(17) 0.0426(4) Uani 0.455(5) 1 d . . P A -2
C6' C 0.8497(5) 0.7549(2) 0.12714(16) 0.0425(4) Uani 0.455(5) 1 d . . P A -2
H6' H 0.907041 0.760327 0.046281 0.051 Uiso 0.455(5) 1 calc R U P A -2
C10' C 0.8448(13) 1.0070(4) 0.1707(4) 0.0456(11) Uani 0.455(5) 1 d . . P A -2
H10D H 0.909254 0.984793 0.085229 0.068 Uiso 0.455(5) 1 calc R U P A -2
H10E H 1.040773 1.086351 0.229102 0.068 Uiso 0.455(5) 1 calc R U P A -2
H10F H 0.606806 1.037845 0.166839 0.068 Uiso 0.455(5) 1 calc R U P A -2

loop_
_atom_site_aniso_label
_atom_site_aniso_U_11
_atom_site_aniso_U_22
_atom_site_aniso_U_33
_atom_site_aniso_U_23
_atom_site_aniso_U_13
_atom_site_aniso_U_12
O1 0.0381(6) 0.0330(5) 0.0351(6) -0.0021(4) 0.0053(4) 0.0156(4)
O2 0.0380(6) 0.0356(6) 0.0350(6) -0.0051(4) 0.0076(4) 0.0125(5)
C1 0.0228(6) 0.0330(7) 0.0310(7) -0.0018(5) 0.0004(5) 0.0108(5)
C2 0.0238(7) 0.0373(7) 0.0334(7) 0.0000(5) 0.0000(5) 0.0132(5)
C3 0.0251(7) 0.0410(8) 0.0346(7) 0.0037(6) 0.0017(5) 0.0149(6)
C4 0.0324(8) 0.0446(8) 0.0410(8) 0.0087(7) 0.0033(6) 0.0176(6)
C7 0.0280(8) 0.0514(9) 0.0347(8) 0.0027(7) 0.0026(6) 0.0139(6)
C8 0.0234(7) 0.0418(8) 0.0341(7) 0.0031(6) 0.0008(5) 0.0115(6)
C9 0.0234(7) 0.0375(7) 0.0329(7) -0.0010(6) 0.0007(5) 0.0108(5)
C5 0.0375(9) 0.0495(9) 0.0455(9) 0.0154(7) 0.0057(7) 0.0193(7)
C6 0.0327(8) 0.0599(10) 0.0351(8) 0.0101(7) 0.0038(6) 0.0167(7)
C10 0.0493(19) 0.0388(15) 0.0360(15) 0.0055(11) 0.0047(12) 0.0170(13)
C5' 0.0375(9) 0.0495(9) 0.0455(9) 0.0154(7) 0.0057(7) 0.0193(7)
C6' 0.0327(8) 0.0599(10) 0.0351(8) 0.0101(7) 0.0038(6) 0.0167(7)
C10' 0.060(3) 0.0355(18) 0.043(2) 0.0098(15) 0.0095(17) 0.0159(16)

loop_
_atom_type_symbol
_atom_type_description
_atom_type_scat_dispersion_real
_atom_type_scat_dispersion_imag
_atom_type_scat_source
C C 0.0033 0.0016 'International Tables Vol C Tables 4.2.6.8 and 6.1.1.4'
H H 0.0000 0.0000 'International Tables Vol C Tables 4.2.6.8 and 6.1.1.4'
O O 0.0106 0.0060 'International Tables Vol C Tables 4.2.6.8 and 6.1.1.4'

loop_
_exptl_crystal_face_index_h
_exptl_crystal_face_index_k
_exptl_crystal_face_index_l
_exptl_crystal_face_perp_dist
0 2 0 0.0090
0 -2 0 0.0150
0 -4 1 0.0140
2 -2 0 0.2194
0 -2 2 0.0160
0 0 -1 0.0100
0 0 1 0.0100
0 -2 -1 0.0160
0 2 1 0.0110
-2 1 1 0.2408

loop_
_geom_angle_atom_site_label_1
_geom_angle_atom_site_label_2
_geom_angle_atom_site_label_3
_geom_angle
_geom_angle_site_symmetry_1
_geom_angle_site_symmetry_3
_geom_angle_publ_flag
C2 O1 H1 122(4) . . ?
C9 O2 H2 101(3) . . ?
C9 C1 C2 105.91(14) . . ?
C9 C1 C1 127.72(16) . 2_666 ?
C2 C1 C1 126.38(16) . 2_666 ?
O1 C2 C1 128.13(16) . . ?
O1 C2 C3 122.57(15) . . ?
C1 C2 C3 109.29(13) . . ?
C4 C3 C8 121.32(16) . . ?
C4 C3 C2 131.44(15) . . ?
C8 C3 C2 107.21(14) . . ?
C3 C4 C5' 117.89(16) . . ?
C3 C4 C5 117.89(16) . . ?
C3 C4 H4 117.9(13) . . ?
C5' C4 H4 124.1(13) . . ?
C5 C4 H4 124.1(13) . . ?
C8 C7 C6' 118.34(16) . . ?
C8 C7 C6 118.34(16) . . ?
C8 C7 H7 118.4(13) . . ?
C6' C7 H7 123.3(13) . . ?
C6 C7 H7 123.3(13) . . ?
C7 C8 C3 121.11(16) . . ?
C7 C8 C9 131.57(15) . . ?
C3 C8 C9 107.29(14) . . ?
O2 C9 C1 128.79(16) . . ?
O2 C9 C8 120.91(14) . . ?
C1 C9 C8 110.30(13) . . ?
C6 C5 C4 121.08(17) . . ?
C6 C5 H5 119.5 . . ?
C4 C5 H5 119.5 . . ?
C5 C6 C7 120.24(16) . . ?
C5 C6 C10 114.48(19) . . ?
C7 C6 C10 125.28(18) . . ?
C6 C10 H10A 109.5 . . ?
C6 C10 H10B 109.5 . . ?
H10A C10 H10B 109.5 . . ?
C6 C10 H10C 109.5 . . ?
H10A C10 H10C 109.5 . . ?
H10B C10 H10C 109.5 . . ?
C6' C5' C10' 114.9(2) . . ?
C6' C5' C4 121.08(17) . . ?
C10' C5' C4 123.9(2) . . ?
C5' C6' C7 120.24(16) . . ?
C5' C6' H6' 119.9 . . ?
C7 C6' H6' 119.9 . . ?
C5' C10' H10D 109.5 . . ?
C5' C10' H10E 109.5 . . ?
H10D C10' H10E 109.5 . . ?
C5' C10' H10F 109.5 . . ?
H10D C10' H10F 109.5 . . ?
H10E C10' H10F 109.5 . . ?

loop_
_geom_bond_atom_site_label_1
_geom_bond_atom_site_label_2
_geom_bond_distance
_geom_bond_site_symmetry_2
_geom_bond_publ_flag
O1 C2 1.2659(18) . ?
O1 H1 0.90(6) . ?
O2 C9 1.2948(18) . ?
O2 H2 0.92(5) . ?
C1 C9 1.415(2) . ?
C1 C2 1.441(2) . ?
C1 C1 1.454(3) 2_666 ?
C2 C3 1.484(2) . ?
C3 C4 1.375(2) . ?
C3 C8 1.401(2) . ?
C4 C5' 1.406(2) . ?
C4 C5 1.406(2) . ?
C4 H4 0.97(2) . ?
C7 C8 1.375(2) . ?
C7 C6' 1.408(3) . ?
C7 C6 1.408(3) . ?
C7 H7 0.95(2) . ?
C8 C9 1.478(2) . ?
C5 C6 1.391(2) . ?
C5 H5 0.9500 . ?
C6 C10 1.518(4) . ?
C10 H10A 0.9800 . ?
C10 H10B 0.9800 . ?
C10 H10C 0.9800 . ?
C5' C6' 1.391(2) . ?
C5' C10' 1.404(4) . ?
C6' H6' 0.9500 . ?
C10' H10D 0.9800 . ?
C10' H10E 0.9800 . ?
C10' H10F 0.9800 . ?

loop_
_geom_hbond_atom_site_label_D
_geom_hbond_atom_site_label_H
_geom_hbond_atom_site_label_A
_geom_hbond_distance_DH
_geom_hbond_distance_HA
_geom_hbond_distance_DA
_geom_hbond_angle_DHA
_geom_hbond_site_symmetry_A
_geom_hbond_publ_flag
O1 H1 O2 0.90(6) 1.69(6) 2.5343(18) 155(5) 2_666 yes
O2 H2 O1 0.92(5) 1.61(5) 2.5343(18) 176(5) 2_666 yes

loop_
_geom_torsion_atom_site_label_1
_geom_torsion_atom_site_label_2
_geom_torsion_atom_site_label_3
_geom_torsion_atom_site_label_4
_geom_torsion
_geom_torsion_site_symmetry_1
_geom_torsion_site_symmetry_2
_geom_torsion_site_symmetry_3
_geom_torsion_site_symmetry_4
_geom_torsion_publ_flag
C9 C1 C2 O1 179.36(14) . . . . ?
C1 C1 C2 O1 -0.4(3) 2_666 . . . ?
C9 C1 C2 C3 0.39(15) . . . . ?
C1 C1 C2 C3 -179.33(16) 2_666 . . . ?
O1 C2 C3 C4 -0.4(3) . . . . ?
C1 C2 C3 C4 178.66(15) . . . . ?
O1 C2 C3 C8 -178.82(13) . . . . ?
C1 C2 C3 C8 0.22(16) . . . . ?
C8 C3 C4 C5' 0.7(2) . . . . ?
C2 C3 C4 C5' -177.51(14) . . . . ?
C8 C3 C4 C5 0.7(2) . . . . ?
C2 C3 C4 C5 -177.51(14) . . . . ?
C6' C7 C8 C3 0.5(2) . . . . ?
C6 C7 C8 C3 0.5(2) . . . . ?
C6' C7 C8 C9 178.30(14) . . . . ?
C6 C7 C8 C9 178.30(14) . . . . ?
C4 C3 C8 C7 -1.1(2) . . . . ?
C2 C3 C8 C7 177.57(13) . . . . ?
C4 C3 C8 C9 -179.35(13) . . . . ?
C2 C3 C8 C9 -0.71(16) . . . . ?
C2 C1 C9 O2 179.40(14) . . . . ?
C1 C1 C9 O2 -0.9(3) 2_666 . . . ?
C2 C1 C9 C8 -0.84(16) . . . . ?
C1 C1 C9 C8 178.87(17) 2_666 . . . ?
C7 C8 C9 O2 2.7(3) . . . . ?
C3 C8 C9 O2 -179.22(12) . . . . ?
C7 C8 C9 C1 -177.04(15) . . . . ?
C3 C8 C9 C1 1.00(17) . . . . ?
C3 C4 C5 C6 0.1(2) . . . . ?
C4 C5 C6 C7 -0.6(3) . . . . ?
C4 C5 C6 C10 179.17(18) . . . . ?
C8 C7 C6 C5 0.3(2) . . . . ?
C8 C7 C6 C10 -179.45(19) . . . . ?
C3 C4 C5' C6' 0.1(2) . . . . ?
C3 C4 C5' C10' 175.5(3) . . . . ?
C10' C5' C6' C7 -176.5(2) . . . . ?
C4 C5' C6' C7 -0.6(3) . . . . ?
C8 C7 C6' C5' 0.3(2) . . . . ?
